data_7006706
loop_
_publ_author_name
'Benisvy, Laurent'
'Bill, Eckhard'
'Blake, Alexander J.'
'Collison, David'
'Davies, E. Stephen'
'Garner, C. David'
'McArdle, Graeme'
'McInnes, Eric J. L.'
'McMaster, Jonathan'
'Ross, Stephanie H. K.'
'Wilson, Claire'

_publ_section_title
;
 Phenoxyl radicals: H-bonded and coordinated to Cu(II) and Zn(II).
;
_journal_issue 1
_journal_name_full 'Dalton transactions (Cambridge, England : 2003)'
_journal_page_first 258
_journal_page_last 267
_journal_paper_doi 10.1039/b513221p
_journal_year 2006
_chemical_formula_moiety 'C42 H50 N4 O2 Zn, 2(C2 H3 N)'
_chemical_formula_sum 'C46 H56 N6 O2 Zn'
_chemical_formula_weight 790.34
_chemical_name_common (Zn(L(BzL)2).2CH3CN
_chemical_name_systematic
;
?
;
_space_group_IT_number 15
_symmetry_cell_setting monoclinic
_symmetry_space_group_name_Hall '-C 2yc'
_symmetry_space_group_name_H-M 'C 1 2/c 1'
_atom_sites_solution_hydrogens 'CH3 (acetonotrile solvent) found by difmap, other geometrically calculated'
_atom_sites_solution_primary direct
_atom_sites_solution_secondary difmap
_audit_creation_method SHELXL-97
_cell_angle_alpha 90.00
_cell_angle_beta 103.777(2)
_cell_angle_gamma 90.00
_cell_formula_units_Z 4
_cell_length_a 26.595(4)
_cell_length_b 8.1200(11)
_cell_length_c 20.435(3)
_cell_measurement_reflns_used 3238
_cell_measurement_temperature 150(2)
_cell_measurement_theta_max 26.05
_cell_measurement_theta_min 2.65
_cell_volume 4286.0(11)
_computing_cell_refinement 'Bruker SAINT version 6.02a (Bruker, 2001)'
_computing_data_collection 'Bruker SMART version 5.624 (Bruker, 2001)'
_computing_data_reduction 'Bruker SAINT; Bruker SHELXTL (Bruker, 1997)'
_computing_publication_material 'SHELXL-97; PLATON (Spek, 2001)'
_computing_structure_refinement 'SHELXL-97 (Sheldrick, 1997)'
_computing_structure_solution 'SHELXS-97 (Sheldrick, 1990)'
_diffrn_ambient_temperature 150(2)
_diffrn_measured_fraction_theta_full 0.948
_diffrn_measured_fraction_theta_max 0.870
_diffrn_measurement_device_type 'Bruker SMART1000 CCD area detector'
_diffrn_measurement_method \w
_diffrn_radiation_monochromator graphite
_diffrn_radiation_source 'fine-focus sealed tube'
_diffrn_radiation_type MoK\a
_diffrn_radiation_wavelength 0.71073
_diffrn_reflns_av_R_equivalents 0.039
_diffrn_reflns_av_sigmaI/netI 0.063
_diffrn_reflns_limit_h_max 33
_diffrn_reflns_limit_h_min -32
_diffrn_reflns_limit_k_max 9
_diffrn_reflns_limit_k_min -10
_diffrn_reflns_limit_l_max 18
_diffrn_reflns_limit_l_min -26
_diffrn_reflns_number 11464
_diffrn_reflns_theta_full 27.50
_diffrn_reflns_theta_max 28.59
_diffrn_reflns_theta_min 2.27
_exptl_absorpt_coefficient_mu 0.617
_exptl_absorpt_correction_T_max 1.000
_exptl_absorpt_correction_T_min 0.914
_exptl_absorpt_correction_type multi-scan
_exptl_absorpt_process_details 'Bruker SADABS V2'
_exptl_crystal_colour colourless
_exptl_crystal_density_diffrn 1.225
_exptl_crystal_density_method 'not measured'
_exptl_crystal_description block
_exptl_crystal_F_000 1680
_exptl_crystal_size_max 0.22
_exptl_crystal_size_mid 0.22
_exptl_crystal_size_min 0.15
_refine_diff_density_max 0.46
_refine_diff_density_min -0.30
_refine_diff_density_rms 0.06
_refine_ls_extinction_method none
_refine_ls_goodness_of_fit_ref 0.967
_refine_ls_hydrogen_treatment 'CH3 in CH3CN treated as rigid rotating group, other riding model.'
_refine_ls_matrix_type full
_refine_ls_number_parameters 250
_refine_ls_number_reflns 4763
_refine_ls_number_restraints 0
_refine_ls_restrained_S_all 0.967
_refine_ls_R_factor_all 0.0644
_refine_ls_R_factor_gt 0.0374
_refine_ls_shift/su_max 0.001
_refine_ls_shift/su_mean 0.000
_refine_ls_structure_factor_coef Fsqd
_refine_ls_weighting_details 'calc w=1/[\s^2^(Fo^2^)+(0.0387P)^2^] where P=(Fo^2^+2Fc^2^)/3'
_refine_ls_weighting_scheme calc
_refine_ls_wR_factor_gt 0.0773
_refine_ls_wR_factor_ref 0.0845
_reflns_number_gt 3419
_reflns_number_total 5081
_reflns_threshold_expression >2\s(I)
_cod_data_source_file b513221p.txt
_cod_data_source_block ZNIMPH
_cod_depositor_comments
;
The following automatic conversions were performed:
'_symmetry_cell_setting' value 'Monoclinic' changed to 'monoclinic'
according to '/home/saulius/struct/CIF-dictionaries/cif_core.dic'
dictionary named 'cif_core.dic' version 2.4.1 from
2010-06-29.

'_geom_angle_publ_flag' value 'No' changed to 'no' according
to '/home/saulius/struct/CIF-dictionaries/cif_core.dic' dictionary named
'cif_core.dic' version 2.4.1 from 2010-06-29 (2
times).

'_geom_bond_publ_flag' value 'No' changed to 'no' according to
'/home/saulius/struct/CIF-dictionaries/cif_core.dic' dictionary named
'cif_core.dic' version 2.4.1 from 2010-06-29 (2 times).

Automatic conversion script
Id: cif_fix_enum 1527 2010-12-29 10:47:43Z saulius 
;
_cod_original_sg_symbol_H-M 'C 2/c'
_cod_database_code 7006706

loop_
_symmetry_equiv_pos_as_xyz
'x, y, z'
'-x, y, -z+1/2'
'x+1/2, y+1/2, z'
'-x+1/2, y+1/2, -z+1/2'
'-x, -y, -z'
'x, -y, z-1/2'
'-x+1/2, -y+1/2, -z'
'x+1/2, -y+1/2, z-1/2'

loop_
_atom_site_label
_atom_site_type_symbol
_atom_site_fract_x
_atom_site_fract_y
_atom_site_fract_z
_atom_site_U_iso_or_equiv
_atom_site_adp_type
_atom_site_occupancy
_atom_site_symmetry_multiplicity
_atom_site_calc_flag
_atom_site_refinement_flags
_atom_site_disorder_assembly
_atom_site_disorder_group
Zn1 Zn 0.0000 0.02774(4) 0.7500 0.01786(10) Uani 1 2 d S . .
O1 O 0.05173(5) 0.14970(16) 0.71916(6) 0.0207(3) Uani 1 1 d . . .
C1 C 0.00579(7) -0.0993(2) 0.61980(9) 0.0180(4) Uani 1 1 d . . .
N2 N -0.02017(6) -0.17482(19) 0.56211(8) 0.0201(4) Uani 1 1 d . . .
H2A H -0.0078 -0.1939 0.5266 0.024 Uiso 1 1 calc R . .
C3 C -0.06924(8) -0.2166(2) 0.56849(10) 0.0203(4) Uani 1 1 d . . .
C4 C -0.07164(7) -0.1626(2) 0.63266(10) 0.0183(4) Uani 1 1 d . . .
N5 N -0.02459(6) -0.09071(19) 0.66363(8) 0.0185(4) Uani 1 1 d . . .
C6 C -0.11042(8) -0.2958(2) 0.52520(11) 0.0261(5) Uani 1 1 d . . .
H6A H -0.1085 -0.3311 0.4816 0.031 Uiso 1 1 calc R . .
C7 C -0.15422(8) -0.3203(3) 0.54897(11) 0.0292(5) Uani 1 1 d . . .
H7A H -0.1831 -0.3752 0.5212 0.035 Uiso 1 1 calc R . .
C8 C -0.15720(8) -0.2662(3) 0.61305(11) 0.0290(5) Uani 1 1 d . . .
H8A H -0.1882 -0.2844 0.6274 0.035 Uiso 1 1 calc R . .
C9 C -0.11624(8) -0.1870(2) 0.65603(11) 0.0234(5) Uani 1 1 d . . .
H9A H -0.1184 -0.1509 0.6995 0.028 Uiso 1 1 calc R . .
C10 C 0.05899(7) -0.0406(2) 0.63074(9) 0.0183(4) Uani 1 1 d . . .
C11 C 0.07889(7) 0.0850(2) 0.67855(9) 0.0176(4) Uani 1 1 d . . .
C12 C 0.13000(8) 0.1446(2) 0.68126(9) 0.0193(4) Uani 1 1 d . . .
C13 C 0.15832(8) 0.0706(2) 0.64044(10) 0.0206(4) Uani 1 1 d . . .
H13A H 0.1923 0.1104 0.6431 0.025 Uiso 1 1 calc R . .
C14 C 0.14037(8) -0.0583(2) 0.59577(10) 0.0200(4) Uani 1 1 d . . .
C15 C 0.09014(7) -0.1098(2) 0.59122(10) 0.0203(4) Uani 1 1 d . . .
H15A H 0.0762 -0.1950 0.5603 0.024 Uiso 1 1 calc R . .
C16 C 0.15304(8) 0.2875(2) 0.72883(10) 0.0245(5) Uani 1 1 d . . .
C17 C 0.15789(9) 0.2361(3) 0.80272(10) 0.0323(5) Uani 1 1 d . . .
H17A H 0.1805 0.1395 0.8131 0.048 Uiso 1 1 calc R . .
H17B H 0.1236 0.2090 0.8094 0.048 Uiso 1 1 calc R . .
H17C H 0.1727 0.3272 0.8326 0.048 Uiso 1 1 calc R . .
C18 C 0.11832(9) 0.4407(2) 0.71157(11) 0.0304(5) Uani 1 1 d . . .
H18A H 0.1155 0.4715 0.6644 0.046 Uiso 1 1 calc R . .
H18B H 0.1336 0.5321 0.7410 0.046 Uiso 1 1 calc R . .
H18C H 0.0838 0.4161 0.7183 0.046 Uiso 1 1 calc R . .
C19 C 0.20760(8) 0.3360(3) 0.72249(11) 0.0324(5) Uani 1 1 d . . .
H19A H 0.2308 0.2409 0.7335 0.049 Uiso 1 1 calc R . .
H19B H 0.2207 0.4263 0.7537 0.049 Uiso 1 1 calc R . .
H19C H 0.2061 0.3717 0.6762 0.049 Uiso 1 1 calc R . .
C20 C 0.17522(8) -0.1466(2) 0.55645(10) 0.0220(5) Uani 1 1 d . . .
C21 C 0.19048(9) -0.3151(3) 0.58966(11) 0.0307(5) Uani 1 1 d . . .
H21A H 0.2085 -0.2991 0.6370 0.046 Uiso 1 1 calc R . .
H21B H 0.2134 -0.3723 0.5660 0.046 Uiso 1 1 calc R . .
H21C H 0.1593 -0.3812 0.5872 0.046 Uiso 1 1 calc R . .
C22 C 0.14706(9) -0.1732(3) 0.48246(10) 0.0334(6) Uani 1 1 d . . .
H22A H 0.1372 -0.0663 0.4609 0.050 Uiso 1 1 calc R . .
H22B H 0.1159 -0.2396 0.4802 0.050 Uiso 1 1 calc R . .
H22C H 0.1701 -0.2305 0.4590 0.050 Uiso 1 1 calc R . .
C23 C 0.22494(8) -0.0493(3) 0.55799(12) 0.0324(5) Uani 1 1 d . . .
H23A H 0.2160 0.0587 0.5371 0.049 Uiso 1 1 calc R . .
H23B H 0.2463 -0.1100 0.5331 0.049 Uiso 1 1 calc R . .
H23C H 0.2443 -0.0346 0.6048 0.049 Uiso 1 1 calc R . .
N1S N 0.00677(8) -0.3068(3) 0.44265(9) 0.0435(6) Uani 1 1 d . . .
C1S C 0.01957(8) -0.3609(3) 0.39824(11) 0.0293(5) Uani 1 1 d . . .
C2S C 0.03763(9) -0.4301(3) 0.34215(11) 0.0354(6) Uani 1 1 d . . .
H2S1 H 0.0369 -0.3448 0.3080 0.053 Uiso 1 1 calc R . .
H2S2 H 0.0150 -0.5214 0.3222 0.053 Uiso 1 1 calc R . .
H2S3 H 0.0731 -0.4707 0.3585 0.053 Uiso 1 1 calc R . .

loop_
_atom_site_aniso_label
_atom_site_aniso_U_11
_atom_site_aniso_U_22
_atom_site_aniso_U_33
_atom_site_aniso_U_23
_atom_site_aniso_U_13
_atom_site_aniso_U_12
Zn1 0.02003(19) 0.01933(18) 0.01551(17) 0.000 0.00678(13) 0.000
O1 0.0235(8) 0.0214(7) 0.0196(7) -0.0044(6) 0.0098(6) -0.0036(6)
C1 0.0207(11) 0.0165(10) 0.0172(10) -0.0016(8) 0.0051(8) 0.0007(8)
N2 0.0184(10) 0.0253(9) 0.0179(9) -0.0043(7) 0.0067(7) -0.0024(7)
C3 0.0190(11) 0.0182(10) 0.0237(11) 0.0005(9) 0.0051(9) 0.0004(8)
C4 0.0185(11) 0.0151(10) 0.0214(11) -0.0004(8) 0.0050(9) 0.0001(8)
N5 0.0176(9) 0.0199(8) 0.0188(8) -0.0016(7) 0.0058(7) -0.0007(7)
C6 0.0263(13) 0.0262(12) 0.0234(11) -0.0034(9) 0.0017(9) -0.0016(9)
C7 0.0192(12) 0.0294(12) 0.0361(13) -0.0032(10) 0.0006(10) -0.0068(9)
C8 0.0205(12) 0.0283(12) 0.0406(14) 0.0014(10) 0.0118(10) -0.0039(10)
C9 0.0227(12) 0.0219(11) 0.0269(11) -0.0008(9) 0.0084(9) -0.0011(9)
C10 0.0179(10) 0.0202(10) 0.0177(10) 0.0000(8) 0.0061(8) -0.0009(9)
C11 0.0204(11) 0.0182(10) 0.0152(10) 0.0020(8) 0.0059(8) 0.0001(8)
C12 0.0224(12) 0.0193(10) 0.0161(10) 0.0020(8) 0.0043(8) -0.0011(8)
C13 0.0170(11) 0.0250(11) 0.0204(10) 0.0029(9) 0.0055(8) -0.0036(8)
C14 0.0192(11) 0.0229(11) 0.0192(10) 0.0019(8) 0.0070(8) 0.0021(8)
C15 0.0212(12) 0.0213(11) 0.0190(10) -0.0036(9) 0.0059(9) -0.0003(9)
C16 0.0273(12) 0.0255(11) 0.0215(11) -0.0038(9) 0.0075(9) -0.0092(9)
C17 0.0364(14) 0.0400(14) 0.0199(11) -0.0041(10) 0.0056(10) -0.0119(11)
C18 0.0357(14) 0.0247(12) 0.0348(13) -0.0066(10) 0.0164(10) -0.0082(10)
C19 0.0322(14) 0.0334(13) 0.0330(13) -0.0068(10) 0.0103(11) -0.0119(11)
C20 0.0193(11) 0.0267(11) 0.0219(11) 0.0003(9) 0.0090(9) 0.0017(9)
C21 0.0335(14) 0.0295(12) 0.0324(13) 0.0016(10) 0.0147(11) 0.0058(10)
C22 0.0301(13) 0.0476(15) 0.0245(12) -0.0041(11) 0.0107(10) 0.0082(11)
C23 0.0286(13) 0.0327(13) 0.0418(14) -0.0034(11) 0.0202(11) -0.0001(10)
N1S 0.0450(14) 0.0609(15) 0.0248(11) -0.0092(10) 0.0087(10) 0.0086(11)
C1S 0.0282(13) 0.0330(13) 0.0255(12) 0.0026(10) 0.0042(10) 0.0037(10)
C2S 0.0491(16) 0.0331(13) 0.0279(12) 0.0045(10) 0.0170(11) 0.0153(11)

loop_
_atom_type_symbol
_atom_type_description
_atom_type_scat_dispersion_real
_atom_type_scat_dispersion_imag
_atom_type_scat_source
C C 0.0033 0.0016 'International Tables Vol C Tables 4.2.6.8 and 6.1.1.4'
H H 0.0000 0.0000 'International Tables Vol C Tables 4.2.6.8 and 6.1.1.4'
N N 0.0061 0.0033 'International Tables Vol C Tables 4.2.6.8 and 6.1.1.4'
O O 0.0106 0.0060 'International Tables Vol C Tables 4.2.6.8 and 6.1.1.4'
Zn Zn 0.2839 1.4301 'International Tables Vol C Tables 4.2.6.8 and 6.1.1.4'

loop_
_geom_angle_atom_site_label_1
_geom_angle_atom_site_label_2
_geom_angle_atom_site_label_3
_geom_angle
_geom_angle_site_symmetry_1
_geom_angle_site_symmetry_3
_geom_angle_publ_flag
O1 Zn1 O1 117.88(8) . 2_556 y
O1 Zn1 N5 93.92(6) . . y
O1 Zn1 N5 115.66(6) 2_556 . y
O1 Zn1 N5 115.66(6) . 2_556 no
O1 Zn1 N5 93.92(6) 2_556 2_556 no
N5 Zn1 N5 121.85(9) . 2_556 y
C11 O1 Zn1 122.62(12) . . ?
N5 C1 N2 109.82(16) . . ?
N5 C1 C10 126.60(17) . . ?
N2 C1 C10 123.57(16) . . ?
C1 N2 C3 108.90(15) . . ?
N2 C3 C6 132.12(18) . . ?
N2 C3 C4 105.42(17) . . ?
C6 C3 C4 122.46(18) . . ?
N5 C4 C9 130.62(18) . . ?
N5 C4 C3 108.77(16) . . ?
C9 C4 C3 120.60(19) . . ?
C1 N5 C4 107.08(15) . . ?
C1 N5 Zn1 119.76(13) . . ?
C4 N5 Zn1 132.92(12) . . ?
C7 C6 C3 116.49(19) . . ?
C6 C7 C8 121.6(2) . . ?
C9 C8 C7 121.85(19) . . ?
C8 C9 C4 116.99(19) . . ?
C15 C10 C11 120.49(17) . . ?
C15 C10 C1 117.68(17) . . ?
C11 C10 C1 121.82(16) . . ?
O1 C11 C10 122.83(17) . . ?
O1 C11 C12 119.59(17) . . ?
C10 C11 C12 117.57(17) . . ?
C13 C12 C11 118.49(17) . . ?
C13 C12 C16 120.91(17) . . ?
C11 C12 C16 120.61(17) . . ?
C12 C13 C14 124.62(18) . . ?
C15 C14 C13 116.47(17) . . ?
C15 C14 C20 121.05(17) . . ?
C13 C14 C20 122.38(17) . . ?
C14 C15 C10 122.22(18) . . ?
C19 C16 C18 107.47(17) . . ?
C19 C16 C17 106.92(18) . . ?
C18 C16 C17 110.43(17) . . ?
C19 C16 C12 112.34(16) . . ?
C18 C16 C12 109.68(17) . . ?
C17 C16 C12 109.96(16) . . ?
C23 C20 C22 107.98(17) . . ?
C23 C20 C21 108.25(17) . . ?
C22 C20 C21 108.99(18) . . ?
C23 C20 C14 111.86(16) . . ?
C22 C20 C14 111.49(16) . . ?
C21 C20 C14 108.20(15) . . ?
N1S C1S C2S 178.3(2) . . ?

loop_
_geom_bond_atom_site_label_1
_geom_bond_atom_site_label_2
_geom_bond_distance
_geom_bond_site_symmetry_2
_geom_bond_publ_flag
Zn1 O1 1.9193(13) . y
Zn1 O1 1.9193(13) 2_556 no
Zn1 N5 1.9794(16) . y
Zn1 N5 1.9794(16) 2_556 no
O1 C11 1.331(2) . ?
C1 N5 1.343(2) . ?
C1 N2 1.362(2) . ?
C1 C10 1.459(3) . ?
N2 C3 1.384(2) . ?
C3 C6 1.390(3) . ?
C3 C4 1.398(3) . ?
C4 N5 1.389(2) . ?
C4 C9 1.394(3) . ?
C6 C7 1.379(3) . ?
C7 C8 1.401(3) . ?
C8 C9 1.384(3) . ?
C10 C15 1.405(2) . ?
C10 C11 1.425(3) . ?
C11 C12 1.431(3) . ?
C12 C13 1.387(3) . ?
C12 C16 1.544(3) . ?
C13 C14 1.396(3) . ?
C14 C15 1.382(3) . ?
C14 C20 1.541(3) . ?
C16 C19 1.539(3) . ?
C16 C18 1.539(3) . ?
C16 C17 1.542(3) . ?
C20 C23 1.534(3) . ?
C20 C22 1.534(3) . ?
C20 C21 1.538(3) . ?
N1S C1S 1.131(3) . ?
C1S C2S 1.457(3) . ?

loop_
_geom_hbond_atom_site_label_D
_geom_hbond_atom_site_label_H
_geom_hbond_atom_site_label_A
_geom_hbond_distance_DH
_geom_hbond_distance_HA
_geom_hbond_distance_DA
_geom_hbond_angle_DHA
_geom_hbond_site_symmetry_A
N2 H2A N1S 0.88 2.06 2.908(2) 161 .
